data_7203302
loop_
_publ_author_name
'George, Sumod'
'Lipstman, Sophia'
'Muniappan, Sankar'
'Goldberg, Israel'

_publ_section_title
;
 Porphyrin network solids: examples of supramolecular isomerism,
 noncentrosymmetric architectures and competing solvation
;
_journal_issue 5
_journal_name_full CrystEngComm
_journal_page_first 417
_journal_paper_doi 10.1039/b601889k
_journal_volume 8
_journal_year 2006
_chemical_formula_moiety 'C48 H27 Mn N4 O8'
_chemical_formula_sum 'C48 H27 Mn N4 O8'
_chemical_formula_weight 842.68
_chemical_name_systematic
;
?
;
_space_group_IT_number 4
_symmetry_cell_setting monoclinic
_symmetry_space_group_name_Hall 'P 2yb'
_symmetry_space_group_name_H-M 'P 1 21 1'
_atom_sites_solution_hydrogens geom
_atom_sites_solution_primary direct
_atom_sites_solution_secondary difmap
_audit_creation_method SHELXL-97
_cell_angle_alpha 90.00
_cell_angle_beta 101.773(3)
_cell_angle_gamma 90.00
_cell_formula_units_Z 2
_cell_length_a 10.9364(6)
_cell_length_b 8.8819(5)
_cell_length_c 19.9898(7)
_cell_measurement_reflns_used 4692
_cell_measurement_temperature 110(2)
_cell_measurement_theta_max 25.68
_cell_measurement_theta_min 1.41
_cell_volume 1900.88(16)
_computing_cell_refinement Denzo
_computing_data_collection 'Collect, Nonius B.V.'
_computing_data_reduction Denzo
_computing_structure_refinement 'SHELXL-97 (Sheldrick, 1997)'
_computing_structure_solution SIR-97
_diffrn_ambient_temperature 110(2)
_diffrn_detector_area_resol_mean '56 microns'
_diffrn_measured_fraction_theta_full 0.994
_diffrn_measured_fraction_theta_max 0.994
_diffrn_measurement_device_type 'Nonius KappaCCD'
_diffrn_measurement_method '1 deg. Phi scan'
_diffrn_radiation_monochromator graphite
_diffrn_radiation_source 'fine-focus sealed tube'
_diffrn_radiation_type MoK\a
_diffrn_radiation_wavelength 0.71073
_diffrn_reflns_av_R_equivalents 0.0554
_diffrn_reflns_av_sigmaI/netI 0.1023
_diffrn_reflns_limit_h_max 13
_diffrn_reflns_limit_h_min -13
_diffrn_reflns_limit_k_max 10
_diffrn_reflns_limit_k_min -10
_diffrn_reflns_limit_l_max 24
_diffrn_reflns_limit_l_min -23
_diffrn_reflns_number 10907
_diffrn_reflns_theta_full 25.77
_diffrn_reflns_theta_max 25.77
_diffrn_reflns_theta_min 2.52
_diffrn_standards_number 0
_exptl_absorpt_coefficient_mu 0.413
_exptl_absorpt_correction_type none
_exptl_crystal_colour purple
_exptl_crystal_density_diffrn 1.472
_exptl_crystal_density_method 'not measured'
_exptl_crystal_description prism
_exptl_crystal_F_000 864
_exptl_crystal_size_max 0.25
_exptl_crystal_size_mid 0.20
_exptl_crystal_size_min 0.10
_refine_diff_density_max 0.385
_refine_diff_density_min -0.386
_refine_diff_density_rms 0.066
_refine_ls_abs_structure_details 'Flack H D (1983), Acta Cryst. A39, 876-881'
_refine_ls_abs_structure_Flack 0.06(3)
_refine_ls_extinction_method none
_refine_ls_goodness_of_fit_ref 1.033
_refine_ls_hydrogen_treatment constr
_refine_ls_matrix_type full
_refine_ls_number_parameters 554
_refine_ls_number_reflns 6969
_refine_ls_number_restraints 1
_refine_ls_restrained_S_all 1.033
_refine_ls_R_factor_all 0.1035
_refine_ls_R_factor_gt 0.0640
_refine_ls_shift/su_max 0.002
_refine_ls_shift/su_mean 0.000
_refine_ls_structure_factor_coef Fsqd
_refine_ls_weighting_details 'calc w=1/[\s^2^(Fo^2^)+(0.0615P)^2^+0.9357P] where P=(Fo^2^+2Fc^2^)/3'
_refine_ls_weighting_scheme calc
_refine_ls_wR_factor_gt 0.1347
_refine_ls_wR_factor_ref 0.1550
_reflns_number_gt 4830
_reflns_number_total 6969
_reflns_threshold_expression >2sigma(I)
_cod_data_source_file b601889k.txt
_cod_data_source_block Compound-2
_cod_original_sg_symbol_H-M 'P 21'
_cod_database_code 7203302

loop_
_symmetry_equiv_pos_as_xyz
'x, y, z'
'-x, y+1/2, -z'

loop_
_atom_site_label
_atom_site_type_symbol
_atom_site_fract_x
_atom_site_fract_y
_atom_site_fract_z
_atom_site_U_iso_or_equiv
_atom_site_adp_type
_atom_site_occupancy
_atom_site_symmetry_multiplicity
_atom_site_calc_flag
_atom_site_refinement_flags
_atom_site_disorder_assembly
_atom_site_disorder_group
Mn Mn 0.75645(10) 0.81022(16) 0.24653(4) 0.0291(2) Uani 1 1 d . . .
C1 C 0.7596(5) 0.8007(9) 0.0932(2) 0.0280(14) Uani 1 1 d . . .
C2 C 0.8021(6) 0.8840(9) 0.0410(3) 0.0381(17) Uani 1 1 d . . .
H2 H 0.7846 0.8623 -0.0066 0.046 Uiso 1 1 calc R . .
C3 C 0.8720(6) 0.9998(8) 0.0725(3) 0.0323(15) Uani 1 1 d . . .
H3 H 0.9137 1.0739 0.0511 0.039 Uiso 1 1 calc R . .
C4 C 0.8713(6) 0.9894(8) 0.1445(3) 0.0328(15) Uani 1 1 d . . .
C5 C 0.9287(6) 1.0939(7) 0.1937(3) 0.0314(16) Uani 1 1 d . . .
C6 C 0.9252(6) 1.0845(7) 0.2618(3) 0.0301(15) Uani 1 1 d . . .
C7 C 0.9852(7) 1.1895(8) 0.3122(3) 0.0403(17) Uani 1 1 d . . .
H7 H 1.0327 1.2745 0.3040 0.048 Uiso 1 1 calc R . .
C8 C 0.9630(6) 1.1477(8) 0.3729(3) 0.0390(17) Uani 1 1 d . . .
H8 H 0.9924 1.1967 0.4153 0.047 Uiso 1 1 calc R . .
C9 C 0.8866(6) 1.0148(7) 0.3619(3) 0.0297(14) Uani 1 1 d . . .
C10 C 0.8383(6) 0.9388(7) 0.4114(3) 0.0292(14) Uani 1 1 d . . .
C11 C 0.7590(5) 0.8150(8) 0.4001(2) 0.0264(12) Uani 1 1 d . . .
C12 C 0.7166(6) 0.7319(8) 0.4514(3) 0.0324(15) Uani 1 1 d . . .
H12 H 0.7336 0.7540 0.4989 0.039 Uiso 1 1 calc R . .
C13 C 0.6483(6) 0.6169(8) 0.4210(3) 0.0357(15) Uani 1 1 d . . .
H13 H 0.6078 0.5427 0.4429 0.043 Uiso 1 1 calc R . .
C14 C 0.6473(6) 0.6259(8) 0.3501(2) 0.0301(14) Uani 1 1 d . . .
C15 C 0.5971(6) 0.5167(7) 0.3024(3) 0.0319(15) Uani 1 1 d . . .
C16 C 0.6046(6) 0.5215(8) 0.2322(3) 0.0298(15) Uani 1 1 d . . .
C17 C 0.5496(6) 0.4118(7) 0.1822(3) 0.0326(15) Uani 1 1 d . . .
H17 H 0.5066 0.3229 0.1904 0.039 Uiso 1 1 calc R . .
C18 C 0.5704(6) 0.4587(8) 0.1217(3) 0.0320(15) Uani 1 1 d . . .
H18 H 0.5440 0.4088 0.0792 0.038 Uiso 1 1 calc R . .
C19 C 0.6392(6) 0.5964(7) 0.1320(3) 0.0288(14) Uani 1 1 d . . .
C20 C 0.6807(6) 0.6732(7) 0.0813(2) 0.0271(14) Uani 1 1 d . . .
N21 N 0.8042(5) 0.8644(6) 0.1567(2) 0.0272(12) Uani 1 1 d . . .
N22 N 0.8655(5) 0.9769(6) 0.2933(2) 0.0280(12) Uani 1 1 d . . .
N23 N 0.7160(5) 0.7492(6) 0.3368(2) 0.0280(12) Uani 1 1 d . . .
N24 N 0.6592(4) 0.6349(6) 0.2013(2) 0.0272(12) Uani 1 1 d . . .
C25 C 0.9953(7) 1.2251(7) 0.1716(3) 0.0322(15) Uani 1 1 d . . .
C26 C 1.1234(6) 1.2278(8) 0.1781(3) 0.0422(17) Uani 1 1 d . . .
H26 H 1.1704 1.1380 0.1890 0.051 Uiso 1 1 calc R . .
C27 C 1.1833(7) 1.3606(8) 0.1688(4) 0.0507(19) Uani 1 1 d . . .
H27 H 1.2716 1.3611 0.1740 0.061 Uiso 1 1 calc R . .
C28 C 1.1179(6) 1.4926(9) 0.1522(3) 0.0360(16) Uani 1 1 d . . .
C29 C 0.9901(6) 1.4910(8) 0.1440(3) 0.0422(17) Uani 1 1 d . . .
H29 H 0.9435 1.5810 0.1324 0.051 Uiso 1 1 calc R . .
C30 C 0.9291(6) 1.3574(9) 0.1528(3) 0.0481(19) Uani 1 1 d . . .
H30 H 0.8405 1.3564 0.1458 0.058 Uiso 1 1 calc R . .
C31 C 1.1821(6) 1.6424(8) 0.1554(3) 0.0418(15) Uani 1 1 d . . .
O32 O 1.1253(5) 1.7615(6) 0.1563(2) 0.0480(14) Uani 1 1 d . . .
O33 O 1.3045(4) 1.6335(6) 0.1656(3) 0.0589(13) Uani 1 1 d . . .
H33 H 1.3387 1.7131 0.1904 0.088 Uiso 1 1 calc R . .
C34 C 0.8745(6) 0.9995(7) 0.4836(3) 0.0294(14) Uani 1 1 d . . .
C35 C 0.9932(6) 0.9833(8) 0.5213(3) 0.0331(15) Uani 1 1 d . . .
H35 H 1.0549 0.9353 0.5015 0.040 Uiso 1 1 calc R . .
C36 C 1.0251(6) 1.0357(8) 0.5880(3) 0.0315(15) Uani 1 1 d . . .
H36 H 1.1067 1.0197 0.6143 0.038 Uiso 1 1 calc R . .
C37 C 0.9362(6) 1.1121(8) 0.6158(3) 0.0326(15) Uani 1 1 d . . .
C38 C 0.8170(6) 1.1331(8) 0.5783(3) 0.0323(14) Uani 1 1 d . . .
H38 H 0.7573 1.1873 0.5973 0.039 Uiso 1 1 calc R . .
C39 C 0.7851(6) 1.0752(8) 0.5135(3) 0.0375(17) Uani 1 1 d . . .
H39 H 0.7020 1.0862 0.4883 0.045 Uiso 1 1 calc R . .
C40 C 0.9755(7) 1.1695(8) 0.6879(3) 0.0345(16) Uani 1 1 d . . .
O41 O 1.0780(4) 1.1466(6) 0.72352(18) 0.0374(12) Uani 1 1 d . . .
O42 O 0.8871(5) 1.2495(6) 0.7082(2) 0.0494(13) Uani 1 1 d . . .
H42 H 0.9152 1.2802 0.7526 0.074 Uiso 1 1 calc R . .
C43 C 0.5336(6) 0.3818(8) 0.3242(3) 0.0326(16) Uani 1 1 d . . .
C44 C 0.4189(7) 0.3948(9) 0.3416(3) 0.0424(18) Uani 1 1 d . . .
H44 H 0.3801 0.4905 0.3415 0.051 Uiso 1 1 calc R . .
C45 C 0.3598(7) 0.2652(9) 0.3595(3) 0.051(2) Uani 1 1 d . . .
H45 H 0.2811 0.2729 0.3724 0.061 Uiso 1 1 calc R . .
C46 C 0.4160(7) 0.1267(9) 0.3584(3) 0.0400(17) Uani 1 1 d . . .
C47 C 0.5342(6) 0.1154(9) 0.3433(3) 0.0395(17) Uani 1 1 d . . .
H47 H 0.5744 0.0204 0.3445 0.047 Uiso 1 1 calc R . .
C48 C 0.5927(6) 0.2439(8) 0.3266(3) 0.0373(16) Uani 1 1 d . . .
H48 H 0.6740 0.2373 0.3168 0.045 Uiso 1 1 calc R . .
C49 C 0.3562(8) -0.0146(10) 0.3784(4) 0.062(2) Uani 1 1 d . . .
O50 O 0.2893(6) -0.0117(6) 0.4212(3) 0.0817(19) Uani 1 1 d . . .
O51 O 0.3801(5) -0.1425(6) 0.3498(2) 0.0511(15) Uani 1 1 d . . .
H51 H 0.3724 -0.1284 0.3035 0.077 Uiso 1 1 calc R . .
C52 C 0.6403(6) 0.6174(8) 0.0104(2) 0.0269(14) Uani 1 1 d . . .
C53 C 0.5129(6) 0.6278(8) -0.0211(2) 0.0290(14) Uani 1 1 d . . .
H53 H 0.4555 0.6743 0.0023 0.035 Uiso 1 1 calc R . .
C54 C 0.4713(6) 0.5696(8) -0.0866(2) 0.0278(14) Uani 1 1 d . . .
H54 H 0.3851 0.5746 -0.1073 0.033 Uiso 1 1 calc R . .
C55 C 0.5551(5) 0.5042(7) -0.1219(3) 0.0254(13) Uani 1 1 d . . .
C56 C 0.6821(6) 0.4978(8) -0.0911(3) 0.0341(15) Uani 1 1 d . . .
H56 H 0.7401 0.4551 -0.1151 0.041 Uiso 1 1 calc R . .
C57 C 0.7233(6) 0.5539(8) -0.0255(3) 0.0342(15) Uani 1 1 d . . .
H57 H 0.8095 0.5487 -0.0049 0.041 Uiso 1 1 calc R . .
C58 C 0.5064(6) 0.4429(7) -0.1926(3) 0.0289(15) Uani 1 1 d . . .
O59 O 0.3947(4) 0.4654(5) -0.21898(19) 0.0339(11) Uani 1 1 d . . .
O60 O 0.5836(4) 0.3703(6) -0.2202(2) 0.0416(12) Uani 1 1 d . . .

loop_
_atom_site_aniso_label
_atom_site_aniso_U_11
_atom_site_aniso_U_22
_atom_site_aniso_U_33
_atom_site_aniso_U_23
_atom_site_aniso_U_13
_atom_site_aniso_U_12
Mn 0.0397(5) 0.0241(4) 0.0207(3) -0.0015(3) -0.0004(3) -0.0035(4)
C1 0.033(3) 0.029(4) 0.019(2) -0.006(3) 0.001(2) 0.001(3)
C2 0.048(4) 0.044(4) 0.021(3) 0.000(3) 0.007(3) -0.003(4)
C3 0.046(4) 0.031(4) 0.019(3) 0.001(3) 0.004(2) -0.008(3)
C4 0.041(4) 0.023(4) 0.034(3) 0.002(3) 0.006(3) -0.007(3)
C5 0.035(4) 0.029(4) 0.025(3) 0.000(3) -0.004(3) -0.006(3)
C6 0.036(4) 0.022(4) 0.028(3) 0.000(3) -0.002(3) -0.010(3)
C7 0.059(5) 0.026(4) 0.032(3) -0.003(3) 0.001(3) -0.011(3)
C8 0.064(5) 0.024(4) 0.027(3) -0.002(3) 0.004(3) -0.011(3)
C9 0.042(4) 0.022(4) 0.020(3) -0.003(2) -0.004(2) -0.006(3)
C10 0.040(4) 0.024(4) 0.022(3) -0.005(3) 0.000(3) 0.001(3)
C11 0.039(3) 0.019(3) 0.019(2) 0.001(3) 0.000(2) 0.009(3)
C12 0.050(4) 0.030(4) 0.016(3) 0.001(3) 0.003(3) 0.002(3)
C13 0.048(4) 0.034(4) 0.026(3) 0.004(3) 0.010(3) -0.005(3)
C14 0.040(4) 0.030(4) 0.016(2) 0.001(3) -0.004(2) 0.000(3)
C15 0.040(4) 0.022(4) 0.030(3) 0.005(3) -0.001(3) -0.001(3)
C16 0.033(3) 0.028(4) 0.024(3) -0.001(3) -0.003(2) 0.002(3)
C17 0.050(4) 0.020(3) 0.025(3) -0.002(2) 0.000(3) -0.008(3)
C18 0.044(4) 0.028(4) 0.019(3) -0.004(3) -0.003(2) -0.005(3)
C19 0.035(3) 0.022(4) 0.026(3) -0.002(3) 0.000(2) -0.003(3)
C20 0.036(3) 0.025(4) 0.019(2) 0.002(3) 0.003(2) 0.004(3)
N21 0.039(3) 0.020(3) 0.020(2) 0.002(2) -0.001(2) -0.006(2)
N22 0.038(3) 0.027(3) 0.014(2) -0.002(2) -0.005(2) 0.002(2)
N23 0.038(3) 0.023(3) 0.021(2) -0.004(2) 0.000(2) -0.005(2)
N24 0.036(3) 0.025(3) 0.018(2) 0.002(2) -0.001(2) -0.005(2)
C25 0.049(4) 0.020(3) 0.025(3) -0.001(3) 0.001(3) -0.009(3)
C26 0.047(4) 0.022(4) 0.061(4) -0.005(3) 0.020(3) -0.001(3)
C27 0.045(4) 0.036(4) 0.078(5) -0.004(4) 0.026(4) -0.002(3)
C28 0.040(4) 0.034(4) 0.033(3) -0.001(3) 0.007(3) -0.013(3)
C29 0.045(4) 0.027(4) 0.049(4) 0.016(3) -0.004(3) 0.000(3)
C30 0.030(4) 0.049(5) 0.060(4) 0.017(4) -0.003(3) -0.011(3)
C31 0.037(4) 0.037(4) 0.054(4) 0.006(3) 0.016(3) -0.003(3)
O32 0.051(3) 0.038(4) 0.055(3) 0.006(2) 0.011(2) -0.010(3)
O33 0.046(3) 0.042(3) 0.088(4) -0.004(3) 0.014(3) -0.009(2)
C34 0.046(4) 0.019(3) 0.022(3) -0.001(3) 0.003(3) -0.003(3)
C35 0.043(4) 0.029(4) 0.024(3) 0.004(3) -0.001(3) 0.003(3)
C36 0.033(4) 0.027(4) 0.032(3) -0.005(3) 0.000(3) 0.004(3)
C37 0.042(4) 0.031(4) 0.024(3) -0.007(3) 0.006(3) -0.006(3)
C38 0.032(3) 0.033(4) 0.031(3) -0.005(3) 0.006(2) 0.004(3)
C39 0.038(4) 0.040(4) 0.031(3) -0.003(3) -0.002(3) 0.004(3)
C40 0.053(4) 0.030(4) 0.021(3) 0.000(3) 0.008(3) 0.006(3)
O41 0.043(3) 0.042(3) 0.022(2) 0.000(2) -0.0068(19) 0.004(2)
O42 0.060(3) 0.057(3) 0.031(2) -0.018(2) 0.010(2) 0.008(3)
C43 0.039(4) 0.037(4) 0.019(3) 0.003(3) 0.001(3) -0.004(3)
C44 0.051(5) 0.042(4) 0.036(3) -0.003(3) 0.012(3) -0.007(4)
C45 0.056(5) 0.059(5) 0.043(4) 0.000(3) 0.024(3) -0.009(4)
C46 0.057(5) 0.032(4) 0.034(3) 0.003(3) 0.018(3) -0.012(4)
C47 0.045(4) 0.041(4) 0.028(3) 0.001(3) -0.001(3) -0.012(3)
C48 0.040(4) 0.027(3) 0.041(3) 0.013(3) 0.001(3) -0.002(3)
C49 0.081(6) 0.066(6) 0.050(4) -0.012(4) 0.040(4) -0.034(5)
O50 0.134(5) 0.061(4) 0.066(3) -0.016(3) 0.057(4) -0.048(4)
O51 0.080(4) 0.034(4) 0.044(3) -0.005(2) 0.024(3) -0.020(3)
C52 0.038(4) 0.020(3) 0.020(2) -0.001(3) 0.001(2) -0.001(3)
C53 0.038(4) 0.024(4) 0.025(3) -0.008(3) 0.009(3) 0.000(3)
C54 0.029(3) 0.030(4) 0.020(3) 0.004(3) -0.005(2) 0.003(3)
C55 0.031(3) 0.022(3) 0.020(2) 0.003(2) -0.002(2) 0.004(3)
C56 0.047(4) 0.031(4) 0.026(3) -0.006(3) 0.013(3) 0.001(3)
C57 0.035(4) 0.034(4) 0.032(3) -0.005(3) 0.003(3) -0.001(3)
C58 0.049(4) 0.017(3) 0.026(3) -0.005(3) 0.019(3) -0.003(3)
O59 0.044(3) 0.027(3) 0.027(2) -0.0008(19) -0.0016(19) 0.000(2)
O60 0.054(3) 0.039(3) 0.031(2) -0.003(2) 0.007(2) 0.014(2)

loop_
_atom_type_symbol
_atom_type_description
_atom_type_scat_dispersion_real
_atom_type_scat_dispersion_imag
_atom_type_scat_source
C C 0.0033 0.0016 'International Tables Vol C Tables 4.2.6.8 and 6.1.1.4'
H H 0.0000 0.0000 'International Tables Vol C Tables 4.2.6.8 and 6.1.1.4'
Mn Mn 0.3368 0.7283 'International Tables Vol C Tables 4.2.6.8 and 6.1.1.4'
N N 0.0061 0.0033 'International Tables Vol C Tables 4.2.6.8 and 6.1.1.4'
O O 0.0106 0.0060 'International Tables Vol C Tables 4.2.6.8 and 6.1.1.4'

loop_
_geom_angle_atom_site_label_1
_geom_angle_atom_site_label_2
_geom_angle_atom_site_label_3
_geom_angle
_geom_angle_site_symmetry_1
_geom_angle_site_symmetry_3
_geom_angle_publ_flag
N24 Mn N22 175.8(3) . . ?
N24 Mn N23 90.12(19) . . ?
N22 Mn N23 89.99(19) . . ?
N24 Mn N21 89.61(19) . . ?
N22 Mn N21 90.08(19) . . ?
N23 Mn N21 177.2(3) . . ?
N24 Mn O59 94.2(2) . 2_655 ?
N22 Mn O59 89.9(2) . 2_655 ?
N23 Mn O59 96.02(19) . 2_655 ?
N21 Mn O59 86.79(18) . 2_655 ?
N24 Mn O41 86.8(2) . 2_746 ?
N22 Mn O41 89.06(19) . 2_746 ?
N23 Mn O41 84.38(18) . 2_746 ?
N21 Mn O41 92.81(18) . 2_746 ?
O59 Mn O41 178.9(2) 2_655 2_746 ?
N21 C1 C20 124.7(5) . . ?
N21 C1 C2 110.6(6) . . ?
C20 C1 C2 124.7(5) . . ?
C3 C2 C1 106.8(5) . . ?
C3 C2 H2 126.6 . . ?
C1 C2 H2 126.6 . . ?
C2 C3 C4 107.2(6) . . ?
C2 C3 H3 126.4 . . ?
C4 C3 H3 126.4 . . ?
N21 C4 C5 125.9(5) . . ?
N21 C4 C3 109.8(6) . . ?
C5 C4 C3 124.3(6) . . ?
C6 C5 C4 123.7(6) . . ?
C6 C5 C25 117.2(5) . . ?
C4 C5 C25 119.0(5) . . ?
C5 C6 N22 127.4(6) . . ?
C5 C6 C7 123.9(6) . . ?
N22 C6 C7 108.7(5) . . ?
C8 C7 C6 108.4(6) . . ?
C8 C7 H7 125.8 . . ?
C6 C7 H7 125.8 . . ?
C7 C8 C9 107.3(5) . . ?
C7 C8 H8 126.3 . . ?
C9 C8 H8 126.3 . . ?
N22 C9 C10 125.2(6) . . ?
N22 C9 C8 108.9(5) . . ?
C10 C9 C8 125.8(5) . . ?
C9 C10 C11 125.8(5) . . ?
C9 C10 C34 116.2(6) . . ?
C11 C10 C34 118.0(5) . . ?
N23 C11 C10 124.4(5) . . ?
N23 C11 C12 110.0(6) . . ?
C10 C11 C12 125.5(5) . . ?
C13 C12 C11 107.7(5) . . ?
C13 C12 H12 126.2 . . ?
C11 C12 H12 126.2 . . ?
C12 C13 C14 107.6(6) . . ?
C12 C13 H13 126.2 . . ?
C14 C13 H13 126.2 . . ?
N23 C14 C15 124.9(5) . . ?
N23 C14 C13 110.1(6) . . ?
C15 C14 C13 124.6(6) . . ?
C14 C15 C16 124.1(6) . . ?
C14 C15 C43 120.1(5) . . ?
C16 C15 C43 115.7(6) . . ?
N24 C16 C15 125.5(6) . . ?
N24 C16 C17 109.9(5) . . ?
C15 C16 C17 124.5(6) . . ?
C18 C17 C16 107.0(6) . . ?
C18 C17 H17 126.5 . . ?
C16 C17 H17 126.5 . . ?
C17 C18 C19 108.4(5) . . ?
C17 C18 H18 125.8 . . ?
C19 C18 H18 125.8 . . ?
C20 C19 N24 126.9(6) . . ?
C20 C19 C18 124.1(5) . . ?
N24 C19 C18 109.0(5) . . ?
C19 C20 C1 123.7(5) . . ?
C19 C20 C52 117.5(6) . . ?
C1 C20 C52 118.8(5) . . ?
C4 N21 C1 105.5(5) . . ?
C4 N21 Mn 126.2(4) . . ?
C1 N21 Mn 127.5(4) . . ?
C6 N22 C9 106.6(5) . . ?
C6 N22 Mn 126.1(3) . . ?
C9 N22 Mn 127.1(4) . . ?
C14 N23 C11 104.7(5) . . ?
C14 N23 Mn 127.7(4) . . ?
C11 N23 Mn 127.4(4) . . ?
C16 N24 C19 105.7(5) . . ?
C16 N24 Mn 127.3(3) . . ?
C19 N24 Mn 127.0(4) . . ?
C26 C25 C30 118.2(6) . . ?
C26 C25 C5 122.3(6) . . ?
C30 C25 C5 118.9(6) . . ?
C27 C26 C25 120.2(7) . . ?
C27 C26 H26 119.9 . . ?
C25 C26 H26 119.9 . . ?
C28 C27 C26 121.5(7) . . ?
C28 C27 H27 119.3 . . ?
C26 C27 H27 119.3 . . ?
C29 C28 C27 119.1(7) . . ?
C29 C28 C31 118.0(7) . . ?
C27 C28 C31 122.0(6) . . ?
C28 C29 C30 119.7(7) . . ?
C28 C29 H29 120.1 . . ?
C30 C29 H29 120.1 . . ?
C29 C30 C25 121.3(6) . . ?
C29 C30 H30 119.4 . . ?
C25 C30 H30 119.4 . . ?
O32 C31 O33 123.4(7) . . ?
O32 C31 C28 122.1(6) . . ?
O33 C31 C28 113.9(6) . . ?
C31 O33 H33 109.5 . . ?
C35 C34 C39 118.4(5) . . ?
C35 C34 C10 121.4(5) . . ?
C39 C34 C10 120.2(6) . . ?
C34 C35 C36 121.2(6) . . ?
C34 C35 H35 119.4 . . ?
C36 C35 H35 119.4 . . ?
C35 C36 C37 119.2(6) . . ?
C35 C36 H36 120.4 . . ?
C37 C36 H36 120.4 . . ?
C38 C37 C36 120.7(5) . . ?
C38 C37 C40 121.9(6) . . ?
C36 C37 C40 117.4(6) . . ?
C39 C38 C37 119.6(6) . . ?
C39 C38 H38 120.2 . . ?
C37 C38 H38 120.2 . . ?
C38 C39 C34 120.8(6) . . ?
C38 C39 H39 119.6 . . ?
C34 C39 H39 119.6 . . ?
O41 C40 O42 123.5(5) . . ?
O41 C40 C37 123.6(6) . . ?
O42 C40 C37 112.9(6) . . ?
C40 O41 Mn 128.9(5) . 2_756 ?
C40 O42 H42 109.5 . . ?
C44 C43 C48 120.7(7) . . ?
C44 C43 C15 120.6(7) . . ?
C48 C43 C15 118.7(6) . . ?
C43 C44 C45 119.2(7) . . ?
C43 C44 H44 120.4 . . ?
C45 C44 H44 120.4 . . ?
C46 C45 C44 119.9(7) . . ?
C46 C45 H45 120.1 . . ?
C44 C45 H45 120.1 . . ?
C45 C46 C47 120.4(7) . . ?
C45 C46 C49 121.4(7) . . ?
C47 C46 C49 118.1(8) . . ?
C48 C47 C46 119.4(7) . . ?
C48 C47 H47 120.3 . . ?
C46 C47 H47 120.3 . . ?
C43 C48 C47 120.3(7) . . ?
C43 C48 H48 119.9 . . ?
C47 C48 H48 119.9 . . ?
O50 C49 O51 121.1(7) . . ?
O50 C49 C46 121.1(7) . . ?
O51 C49 C46 117.8(6) . . ?
C49 O51 H51 109.5 . . ?
C57 C52 C53 119.2(5) . . ?
C57 C52 C20 122.2(5) . . ?
C53 C52 C20 118.6(5) . . ?
C54 C53 C52 119.8(5) . . ?
C54 C53 H53 120.1 . . ?
C52 C53 H53 120.1 . . ?
C55 C54 C53 120.5(5) . . ?
C55 C54 H54 119.7 . . ?
C53 C54 H54 119.7 . . ?
C54 C55 C56 119.4(5) . . ?
C54 C55 C58 118.9(5) . . ?
C56 C55 C58 121.8(5) . . ?
C57 C56 C55 120.1(6) . . ?
C57 C56 H56 119.9 . . ?
C55 C56 H56 119.9 . . ?
C52 C57 C56 120.9(6) . . ?
C52 C57 H57 119.5 . . ?
C56 C57 H57 119.5 . . ?
O59 C58 O60 125.3(6) . . ?
O59 C58 C55 117.9(5) . . ?
O60 C58 C55 116.8(6) . . ?
C58 O59 Mn 130.3(4) . 2_645 ?

loop_
_geom_bond_atom_site_label_1
_geom_bond_atom_site_label_2
_geom_bond_distance
_geom_bond_site_symmetry_2
_geom_bond_publ_flag
Mn N24 1.995(5) . ?
Mn N22 2.009(5) . ?
Mn N23 2.017(5) . ?
Mn N21 2.027(4) . ?
Mn O59 2.136(5) 2_655 ?
Mn O41 2.304(5) 2_746 ?
C1 N21 1.385(7) . ?
C1 C20 1.414(9) . ?
C1 C2 1.432(8) . ?
C2 C3 1.358(9) . ?
C2 H2 0.9500 . ?
C3 C4 1.444(7) . ?
C3 H3 0.9500 . ?
C4 N21 1.381(8) . ?
C4 C5 1.404(9) . ?
C5 C6 1.372(8) . ?
C5 C25 1.488(9) . ?
C6 N22 1.380(8) . ?
C6 C7 1.431(8) . ?
C7 C8 1.337(8) . ?
C7 H7 0.9500 . ?
C8 C9 1.437(9) . ?
C8 H8 0.9500 . ?
C9 N22 1.386(7) . ?
C9 C10 1.388(8) . ?
C10 C11 1.390(9) . ?
C10 C34 1.515(7) . ?
C11 N23 1.387(7) . ?
C11 C12 1.416(8) . ?
C12 C13 1.336(9) . ?
C12 H12 0.9500 . ?
C13 C14 1.416(7) . ?
C13 H13 0.9500 . ?
C14 N23 1.384(8) . ?
C14 C15 1.392(9) . ?
C15 C16 1.423(8) . ?
C15 C43 1.494(9) . ?
C16 N24 1.381(8) . ?
C16 C17 1.437(8) . ?
C17 C18 1.343(8) . ?
C17 H17 0.9500 . ?
C18 C19 1.428(9) . ?
C18 H18 0.9500 . ?
C19 C20 1.375(8) . ?
C19 N24 1.399(7) . ?
C20 C52 1.481(7) . ?
C25 C26 1.380(10) . ?
C25 C30 1.391(10) . ?
C26 C27 1.381(10) . ?
C26 H26 0.9500 . ?
C27 C28 1.378(10) . ?
C27 H27 0.9500 . ?
C28 C29 1.375(9) . ?
C28 C31 1.500(10) . ?
C29 C30 1.390(10) . ?
C29 H29 0.9500 . ?
C30 H30 0.9500 . ?
C31 O32 1.228(8) . ?
C31 O33 1.315(8) . ?
O33 H33 0.9000 . ?
C34 C35 1.370(8) . ?
C34 C39 1.415(9) . ?
C35 C36 1.388(8) . ?
C35 H35 0.9500 . ?
C36 C37 1.391(9) . ?
C36 H36 0.9500 . ?
C37 C38 1.377(8) . ?
C37 C40 1.507(7) . ?
C38 C39 1.372(8) . ?
C38 H38 0.9500 . ?
C39 H39 0.9500 . ?
C40 O41 1.216(7) . ?
C40 O42 1.329(8) . ?
O41 Mn 2.303(5) 2_756 ?
O42 H42 0.9200 . ?
C43 C44 1.373(9) . ?
C43 C48 1.381(9) . ?
C44 C45 1.402(10) . ?
C44 H44 0.9500 . ?
C45 C46 1.377(11) . ?
C45 H45 0.9500 . ?
C46 C47 1.390(10) . ?
C46 C49 1.506(11) . ?
C47 C48 1.382(10) . ?
C47 H47 0.9500 . ?
C48 H48 0.9500 . ?
C49 O50 1.235(8) . ?
C49 O51 1.321(9) . ?
O51 H51 0.9200 . ?
C52 C57 1.385(8) . ?
C52 C53 1.410(8) . ?
C53 C54 1.395(7) . ?
C53 H53 0.9500 . ?
C54 C55 1.392(8) . ?
C54 H54 0.9500 . ?
C55 C56 1.401(8) . ?
C55 C58 1.506(8) . ?
C56 C57 1.390(8) . ?
C56 H56 0.9500 . ?
C57 H57 0.9500 . ?
C58 O59 1.244(7) . ?
C58 O60 1.275(7) . ?
O59 Mn 2.136(5) 2_645 ?

loop_
_geom_hbond_atom_site_label_D
_geom_hbond_atom_site_label_H
_geom_hbond_atom_site_label_A
_geom_hbond_distance_DH
_geom_hbond_distance_HA
_geom_hbond_distance_DA
_geom_hbond_angle_DHA
_geom_hbond_site_symmetry_A
O33 H33 O60 0.90 1.68 2.563(6) 166.3 2_765
O42 H42 O32 0.92 1.97 2.742(6) 140.8 2_746
O51 H51 O60 0.92 1.82 2.701(6) 158.3 2_645
